data_4515553
loop_
_publ_author_name
'Liu, Bingxian'
'Li, Jie'
'Hu, Panjie'
'Zhou, Xukai'
'Bai, Dachang'
'Li, Xingwei'

_publ_section_title
;
 Divergent Annulative C--C Coupling of Indoles Initiated by
 Manganese-Catalyzed C--H Activation
;
_journal_issue 10
_journal_name_full 'ACS Catalysis'
_journal_page_first 9463
_journal_paper_doi 10.1021/acscatal.8b02560
_journal_volume 8
_journal_year 2018
_chemical_formula_moiety 'C24 H22 Cl N3 O2'
_chemical_formula_sum 'C24 H22 Cl N3 O2'
_chemical_formula_weight 419.89
_space_group_crystal_system triclinic
_space_group_IT_number 2
_space_group_name_Hall '-P 1'
_space_group_name_H-M_alt 'P -1'
_atom_sites_solution_hydrogens geom
_audit_creation_date 2018-06-29
_audit_creation_method
;
Olex2 1.2-alpha
(compiled 2018.04.18 svn.r3501 for OlexSys, GUI svn.r5506)
;
_cell_angle_alpha 104.256(2)
_cell_angle_beta 109.363(2)
_cell_angle_gamma 106.026(3)
_cell_formula_units_Z 2
_cell_length_a 9.5004(3)
_cell_length_b 11.2780(4)
_cell_length_c 11.5979(3)
_cell_measurement_reflns_used 10193
_cell_measurement_temperature 296.6(5)
_cell_measurement_theta_max 72.1720
_cell_measurement_theta_min 4.3410
_cell_volume 1045.71(7)
_computing_cell_refinement 'CrysAlisPro 1.171.39.46 (Rigaku OD, 2018)'
_computing_data_collection 'CrysAlisPro 1.171.39.46 (Rigaku OD, 2018)'
_computing_data_reduction 'CrysAlisPro 1.171.39.46 (Rigaku OD, 2018)'
_computing_molecular_graphics 'Olex2 (Dolomanov et al., 2009)'
_computing_publication_material 'Olex2 (Dolomanov et al., 2009)'
_computing_structure_refinement 'ShelXL (Sheldrick, 2015)'
_computing_structure_solution 'SHELXT 2014/5 (Sheldrick, 2014)'
_diffrn_ambient_environment air
_diffrn_ambient_temperature 296.6(5)
_diffrn_detector 'CCD plate'
_diffrn_detector_area_resol_mean 8.0528
_diffrn_detector_type EosS2
_diffrn_measured_fraction_theta_full 0.998
_diffrn_measured_fraction_theta_max 0.977
_diffrn_measurement_details
;
List of Runs (angles in degrees, time in seconds):

  # Type    Start    End  Width  t~exp~   \w     \q     \k     \f   Frames
--------------------------------------------------------------------------
  1  \w   -103.00  -9.00   1.00    1.00    --  -35.60 -77.00  30.00   94
  2  \w      6.00 107.00   1.00    1.00    --   35.60  19.00-120.00  101
  3  \w     23.00  89.00   1.00    1.00    --   35.60-125.00  90.00   66
  4  \w     -8.00  70.00   1.00    1.00    --   35.60 -91.00 150.00   78
  5  \w     17.00 105.00   1.00    1.00    --   35.60  38.00 -30.00   88
  6  \w    -32.00  62.00   1.00    1.00    --   35.60 -77.00  60.00   94
  7  \w      1.00  75.00   1.00    1.00    --   35.60 -99.00-180.00   74
  8  \w     17.00 105.00   1.00    1.00    --   35.60  38.00  30.00   88
  9  \w      6.00 107.00   1.00    1.00    --   35.60  19.00 -60.00  101
 10  \w      9.00 103.00   1.00    1.00    --   35.60  77.00 -30.00   94
 11  \w     17.00 105.00   1.00    1.00    --   35.60  38.00-180.00   88
 12  \w     23.00  89.00   1.00    1.00    --   35.60-125.00   0.00   66
 13  \w    -32.00  52.00   1.00    1.00    --   35.60 -57.00   0.00   84
 14  \w     19.00 103.00   1.00    1.00    --   35.60  57.00 -90.00   84
 15  \w     39.00 130.00   1.00    1.00    --  108.69 -30.00-120.00   91
 16  \w     39.00 109.00   1.00    1.00    --  108.69 -95.00 -60.00   70
 17  \w     39.00 112.00   1.00    1.00    --  108.69-111.00-150.00   73
 18  \w    100.00 178.00   1.00    1.00    --  108.69 111.00 120.00   78
 19  \w     39.00 109.00   1.00    1.00    --  108.69 -95.00  30.00   70
 20  \w     39.00 109.00   1.00    1.00    --  108.69 -95.00  60.00   70
 21  \w     40.00 126.00   1.00    1.00    --  108.69 -45.00 -30.00   86
 22  \w     42.00 127.00   1.00    1.00    --  108.69 -61.00  60.00   85
 23  \w     57.00 151.00   1.00    1.00    --  108.69 178.00   0.00   94
 24  \w    100.00 178.00   1.00    1.00    --  108.69 111.00-150.00   78
 25  \w     87.00 178.00   1.00    1.00    --  108.69  30.00-150.00   91
 26  \w     39.00 112.00   1.00    1.00    --  108.69-111.00 -90.00   73
 27  \w     40.00 126.00   1.00    1.00    --  108.69 -45.00 150.00   86
 28  \w     37.00 147.00   1.00    1.00    --  108.69 -15.00  30.00  110
 29  \w     40.00 126.00   1.00    1.00    --  108.69 -45.00-120.00   86
 30  \w      9.00 103.00   1.00    1.00    --   35.60  77.00 120.00   94
 31  \w      9.00 103.00   1.00    1.00    --   35.60  77.00-180.00   94
 32  \w    -32.00  52.00   1.00    1.00    --   35.60 -57.00-150.00   84
 33  \w     19.00 103.00   1.00    1.00    --   35.60  57.00  90.00   84
 34  \w      9.00 103.00   1.00    1.00    --   35.60  77.00-120.00   94
 35  \w      9.00 103.00   1.00    1.00    --   35.60  77.00   0.00   94
 36  \w      1.00  75.00   1.00    1.00    --   35.60 -99.00 -90.00   74
 37  \w     19.00 103.00   1.00    1.00    --   35.60  57.00  30.00   84
 38  \w    -36.00  65.00   1.00    1.00    --   35.60 -19.00-150.00  101
;
_diffrn_measurement_device 'four-circle diffractometer'
_diffrn_measurement_device_type 'SuperNova, Dual, Cu at home/near, EosS2'
_diffrn_measurement_method '\w scans'
_diffrn_orient_matrix_type 'CrysAlisPro convention (1999,Acta A55,543-557)'
_diffrn_orient_matrix_UB_11 -0.0843787000
_diffrn_orient_matrix_UB_12 -0.1302101000
_diffrn_orient_matrix_UB_13 -0.1218711000
_diffrn_orient_matrix_UB_21 -0.1328520000
_diffrn_orient_matrix_UB_22 0.0476769000
_diffrn_orient_matrix_UB_23 -0.0630595000
_diffrn_orient_matrix_UB_31 0.1005587000
_diffrn_orient_matrix_UB_32 0.0650050000
_diffrn_orient_matrix_UB_33 -0.0647175000
_diffrn_radiation_monochromator mirror
_diffrn_radiation_probe x-ray
_diffrn_radiation_type CuK\a
_diffrn_radiation_wavelength 1.54184
_diffrn_reflns_av_R_equivalents 0.0493
_diffrn_reflns_av_unetI/netI 0.0300
_diffrn_reflns_Laue_measured_fraction_full 0.998
_diffrn_reflns_Laue_measured_fraction_max 0.977
_diffrn_reflns_limit_h_max 11
_diffrn_reflns_limit_h_min -10
_diffrn_reflns_limit_k_max 13
_diffrn_reflns_limit_k_min -12
_diffrn_reflns_limit_l_max 9
_diffrn_reflns_limit_l_min -14
_diffrn_reflns_number 13548
_diffrn_reflns_point_group_measured_fraction_full 0.998
_diffrn_reflns_point_group_measured_fraction_max 0.977
_diffrn_reflns_theta_full 67.684
_diffrn_reflns_theta_max 72.245
_diffrn_reflns_theta_min 4.354
_diffrn_source 'micro-focus sealed X-ray tube'
_diffrn_source_type 'SuperNova (Cu) X-ray Source'
_exptl_absorpt_coefficient_mu 1.824
_exptl_absorpt_correction_T_max 1.00000
_exptl_absorpt_correction_T_min 0.19430
_exptl_absorpt_correction_type multi-scan
_exptl_absorpt_process_details
;
CrysAlisPro 1.171.39.46 (Rigaku Oxford Diffraction, 2018)
Empirical absorption correction using spherical harmonics,
 implemented in SCALE3 ABSPACK scaling algorithm.
;
_exptl_crystal_colour 'clear light colourless'
_exptl_crystal_colour_lustre clear
_exptl_crystal_colour_modifier light
_exptl_crystal_colour_primary colourless
_exptl_crystal_density_diffrn 1.334
_exptl_crystal_description block
_exptl_crystal_F_000 440
_exptl_crystal_size_max 0.58
_exptl_crystal_size_mid 0.37
_exptl_crystal_size_min 0.29
_refine_diff_density_max 0.555
_refine_diff_density_min -0.652
_refine_diff_density_rms 0.140
_refine_ls_extinction_method none
_refine_ls_goodness_of_fit_ref 1.046
_refine_ls_hydrogen_treatment constr
_refine_ls_matrix_type full
_refine_ls_number_parameters 274
_refine_ls_number_reflns 4049
_refine_ls_number_restraints 0
_refine_ls_restrained_S_all 1.046
_refine_ls_R_factor_all 0.0733
_refine_ls_R_factor_gt 0.0704
_refine_ls_shift/su_max 0.000
_refine_ls_shift/su_mean 0.000
_refine_ls_structure_factor_coef Fsqd
_refine_ls_weighting_details 'w=1/[\s^2^(Fo^2^)+(0.1195P)^2^+0.3578P] where P=(Fo^2^+2Fc^2^)/3'
_refine_ls_weighting_scheme calc
_refine_ls_wR_factor_gt 0.1852
_refine_ls_wR_factor_ref 0.1897
_reflns_Friedel_coverage 0.000
_reflns_number_gt 3704
_reflns_number_total 4049
_reflns_threshold_expression 'I > 2\s(I)'
_cod_data_source_file cs8b02560_si_002.cif
_cod_data_source_block lbx-10754
_cod_original_cell_volume 1045.71(6)
_cod_database_code 4515553
_shelx_shelxl_version_number 2016/6
_chemical_oxdiff_formula 'C1 H1 O1 N1 Cl1'
_shelx_space_group_comment
;
The symmetry employed for this shelxl refinement is uniquely defined
by the following loop, which should always be used as a source of
symmetry information in preference to the above space-group names.
They are only intended as comments.
;
_shelx_estimated_absorpt_t_max 0.620
_shelx_estimated_absorpt_t_min 0.418
_reflns_odcompleteness_completeness 99.87
_reflns_odcompleteness_iscentric 1
_reflns_odcompleteness_theta 66.97
_olex2_refinement_description
;
1. Fixed Uiso
 At 1.2 times of:
  All C(H) groups, All C(H,H) groups
 At 1.5 times of:
  All C(H,H,H) groups
2.a Ternary CH refined with riding coordinates:
 C4(H4)
2.b Secondary CH2 refined with riding coordinates:
 C5(H5A,H5B)
2.c Aromatic/amide H refined with riding coordinates:
 C10(H10), C13(H13), C18(H18), C8(H8), C16(H16), C7(H7), C17(H17), C23(H23),
 C24(H24), C22(H22)
2.d Idealised Me refined as rotating group:
 C28(H28A,H28B,H28C), C30(H30A,H30B,H30C), C29(H29A,H29B,H29C)
;
_olex2_submission_special_instructions 'No special instructions were received'
_oxdiff_exptl_absorpt_empirical_details
;
Empirical correction (ABSPACK) includes:
- Absorption correction using spherical harmonics
- Frame scaling
;
_oxdiff_exptl_absorpt_empirical_full_max 4.861
_oxdiff_exptl_absorpt_empirical_full_min 0.536

loop_
_space_group_symop_operation_xyz
'x, y, z'
'-x, -y, -z'

loop_
_atom_site_label
_atom_site_type_symbol
_atom_site_fract_x
_atom_site_fract_y
_atom_site_fract_z
_atom_site_U_iso_or_equiv
_atom_site_adp_type
_atom_site_occupancy
_atom_site_site_symmetry_order
_atom_site_calc_flag
_atom_site_refinement_flags_posn
Cl26 Cl 0.78756(9) 0.97254(7) 0.47110(7) 0.0722(3) Uani 1 1 d .
O1 O 0.8560(2) 0.74670(18) 1.08357(14) 0.0552(4) Uani 1 1 d .
N11 N 0.3999(2) 0.63226(16) 0.53767(15) 0.0372(4) Uani 1 1 d .
N25 N 0.1413(2) 0.4699(2) 0.4085(2) 0.0551(5) Uani 1 1 d .
C3 C 0.7153(2) 0.69954(19) 0.85761(18) 0.0349(4) Uani 1 1 d .
C12 C 0.5631(2) 0.67560(19) 0.62799(17) 0.0355(4) Uani 1 1 d .
C4 C 0.7568(2) 0.84330(19) 0.93336(18) 0.0385(4) Uani 1 1 d .
H4 H 0.860170 0.897309 0.937676 0.046 Uiso 1 1 calc R
C10 C 0.6217(2) 0.6242(2) 0.73065(19) 0.0373(4) Uani 1 1 d .
H10 H 0.591568 0.532695 0.705644 0.045 Uiso 1 1 calc R
N21 N 0.2884(3) 0.4911(2) 0.6286(2) 0.0578(5) Uani 1 1 d .
O27 O 0.3520(3) 0.8415(3) 0.8203(3) 0.0987(9) Uani 1 1 d .
C13 C 0.6573(3) 0.7676(2) 0.59988(19) 0.0399(4) Uani 1 1 d .
H13 H 0.769660 0.809520 0.643323 0.048 Uiso 1 1 calc R
C19 C 0.3951(3) 0.7058(2) 0.45581(18) 0.0400(4) Uani 1 1 d .
C14 C 0.5559(3) 0.7893(2) 0.49313(18) 0.0396(4) Uani 1 1 d .
C2 C 0.8019(3) 0.6460(2) 0.9549(2) 0.0439(5) Uani 1 1 d .
C9 C 0.7842(3) 0.8420(2) 1.07126(19) 0.0421(5) Uani 1 1 d .
C20 C 0.2694(3) 0.5253(2) 0.5248(2) 0.0434(5) Uani 1 1 d .
C5 C 0.6342(3) 0.9037(2) 0.8859(2) 0.0495(5) Uani 1 1 d .
H5A H 0.682162 0.998178 0.938183 0.059 Uiso 1 1 calc R
H5B H 0.610599 0.893335 0.795154 0.059 Uiso 1 1 calc R
C15 C 0.5869(3) 0.8750(2) 0.4277(2) 0.0491(5) Uani 1 1 d .
C18 C 0.2659(3) 0.7112(3) 0.3582(2) 0.0544(6) Uani 1 1 d .
H18 H 0.159109 0.656721 0.333567 0.065 Uiso 1 1 calc R
C8 C 0.6253(3) 0.7947(2) 1.0808(2) 0.0517(6) Uani 1 1 d .
H8 H 0.624155 0.765276 1.148818 0.062 Uiso 1 1 calc R
C28 C 0.9546(3) 0.6408(3) 0.9420(3) 0.0590(6) Uani 1 1 d .
H28A H 1.018733 0.725723 0.946611 0.089 Uiso 1 1 calc GR
H28B H 0.925043 0.573952 0.858915 0.089 Uiso 1 1 calc GR
H28C H 1.016212 0.619552 1.012191 0.089 Uiso 1 1 calc GR
C6 C 0.4787(3) 0.8424(2) 0.8946(3) 0.0591(6) Uani 1 1 d .
C16 C 0.4626(4) 0.8818(3) 0.3322(2) 0.0616(7) Uani 1 1 d .
H16 H 0.483772 0.939542 0.289263 0.074 Uiso 1 1 calc R
C30 C 0.9012(3) 0.9736(3) 1.1833(2) 0.0635(7) Uani 1 1 d .
H30A H 0.913495 0.964579 1.265852 0.095 Uiso 1 1 calc GR
H30B H 0.859363 1.040867 1.174564 0.095 Uiso 1 1 calc GR
H30C H 1.004603 0.998439 1.180160 0.095 Uiso 1 1 calc GR
C7 C 0.4889(3) 0.7920(3) 1.0005(3) 0.0601(6) Uani 1 1 d .
H7 H 0.395328 0.756922 1.011171 0.072 Uiso 1 1 calc R
C17 C 0.3038(4) 0.8018(3) 0.2992(2) 0.0661(8) Uani 1 1 d .
H17 H 0.219671 0.808909 0.235495 0.079 Uiso 1 1 calc R
C29 C 0.6964(4) 0.5145(3) 0.9476(3) 0.0648(7) Uani 1 1 d .
H29A H 0.754288 0.493628 1.019749 0.097 Uiso 1 1 calc GR
H29B H 0.668559 0.446292 0.865952 0.097 Uiso 1 1 calc GR
H29C H 0.599353 0.519958 0.952458 0.097 Uiso 1 1 calc GR
C23 C 0.0278(4) 0.3164(3) 0.4919(4) 0.0754(9) Uani 1 1 d .
H23 H -0.056151 0.241347 0.479546 0.090 Uiso 1 1 calc R
C24 C 0.0212(3) 0.3651(3) 0.3951(3) 0.0695(8) Uani 1 1 d .
H24 H -0.071641 0.323424 0.315795 0.083 Uiso 1 1 calc R
C22 C 0.1646(4) 0.3835(3) 0.6089(4) 0.0753(8) Uani 1 1 d .
H22 H 0.171893 0.353149 0.677438 0.090 Uiso 1 1 calc R

loop_
_atom_site_aniso_label
_atom_site_aniso_U_11
_atom_site_aniso_U_22
_atom_site_aniso_U_33
_atom_site_aniso_U_23
_atom_site_aniso_U_13
_atom_site_aniso_U_12
Cl26 0.0873(5) 0.0637(4) 0.0721(5) 0.0364(3) 0.0454(4) 0.0152(4)
O1 0.0728(11) 0.0688(11) 0.0314(7) 0.0230(7) 0.0166(7) 0.0412(9)
N11 0.0377(8) 0.0383(8) 0.0323(8) 0.0129(6) 0.0124(7) 0.0134(7)
N25 0.0410(10) 0.0499(11) 0.0548(11) 0.0046(9) 0.0147(9) 0.0109(8)
C3 0.0395(9) 0.0379(10) 0.0338(9) 0.0188(8) 0.0175(8) 0.0173(8)
C12 0.0400(10) 0.0371(9) 0.0270(8) 0.0103(7) 0.0125(8) 0.0153(8)
C4 0.0441(10) 0.0363(10) 0.0321(9) 0.0154(7) 0.0148(8) 0.0112(8)
C10 0.0452(10) 0.0361(9) 0.0348(9) 0.0155(8) 0.0180(8) 0.0185(8)
N21 0.0552(11) 0.0547(12) 0.0641(13) 0.0273(10) 0.0293(10) 0.0129(10)
O27 0.0672(13) 0.0902(17) 0.1082(19) 0.0232(14) 0.0020(13) 0.0438(13)
C13 0.0410(10) 0.0415(10) 0.0321(9) 0.0135(8) 0.0135(8) 0.0120(8)
C19 0.0498(11) 0.0436(10) 0.0279(9) 0.0126(8) 0.0145(8) 0.0234(9)
C14 0.0540(11) 0.0374(10) 0.0305(9) 0.0135(8) 0.0198(9) 0.0195(9)
C2 0.0541(12) 0.0502(12) 0.0362(10) 0.0232(9) 0.0180(9) 0.0279(10)
C9 0.0486(11) 0.0451(11) 0.0313(9) 0.0157(8) 0.0156(9) 0.0172(9)
C20 0.0409(10) 0.0403(10) 0.0451(11) 0.0102(8) 0.0194(9) 0.0147(9)
C5 0.0732(15) 0.0390(11) 0.0395(11) 0.0164(8) 0.0206(11) 0.0294(11)
C15 0.0716(15) 0.0451(11) 0.0386(11) 0.0193(9) 0.0292(11) 0.0239(11)
C18 0.0587(14) 0.0648(15) 0.0393(11) 0.0178(10) 0.0134(10) 0.0345(12)
C8 0.0665(15) 0.0477(12) 0.0521(13) 0.0222(10) 0.0363(12) 0.0216(11)
C28 0.0575(14) 0.0780(17) 0.0507(13) 0.0273(12) 0.0188(11) 0.0417(13)
C6 0.0563(14) 0.0429(12) 0.0606(14) 0.0054(10) 0.0103(12) 0.0253(11)
C16 0.099(2) 0.0604(15) 0.0433(12) 0.0299(11) 0.0332(13) 0.0438(15)
C30 0.0661(16) 0.0620(15) 0.0374(12) 0.0058(10) 0.0146(11) 0.0107(13)
C7 0.0534(13) 0.0486(13) 0.0779(17) 0.0167(12) 0.0352(13) 0.0170(11)
C17 0.093(2) 0.0792(18) 0.0376(12) 0.0276(12) 0.0183(13) 0.0561(17)
C29 0.088(2) 0.0601(15) 0.0694(16) 0.0445(13) 0.0401(15) 0.0362(15)
C23 0.0580(16) 0.0449(14) 0.115(3) 0.0148(15) 0.0491(17) 0.0064(12)
C24 0.0446(13) 0.0543(15) 0.0832(19) 0.0005(14) 0.0255(13) 0.0067(11)
C22 0.0790(19) 0.0662(18) 0.106(2) 0.0452(17) 0.0599(19) 0.0269(16)

loop_
_atom_type_symbol
_atom_type_description
_atom_type_scat_dispersion_real
_atom_type_scat_dispersion_imag
_atom_type_scat_source
C C 0.0181 0.0091 'International Tables Vol C Tables 4.2.6.8 and 6.1.1.4'
H H 0.0000 0.0000 'International Tables Vol C Tables 4.2.6.8 and 6.1.1.4'
Cl Cl 0.3639 0.7018 'International Tables Vol C Tables 4.2.6.8 and 6.1.1.4'
N N 0.0311 0.0180 'International Tables Vol C Tables 4.2.6.8 and 6.1.1.4'
O O 0.0492 0.0322 'International Tables Vol C Tables 4.2.6.8 and 6.1.1.4'

loop_
_geom_angle_atom_site_label_1
_geom_angle_atom_site_label_2
_geom_angle_atom_site_label_3
_geom_angle
C9 O1 C2 110.33(15)
C19 N11 C12 107.75(16)
C19 N11 C20 126.62(17)
C20 N11 C12 125.34(17)
C20 N25 C24 115.2(2)
C4 C3 C2 107.07(16)
C10 C3 C4 130.59(17)
C10 C3 C2 122.34(18)
N11 C12 C10 125.54(18)
C13 C12 N11 108.84(17)
C13 C12 C10 125.55(19)
C3 C4 H4 108.5
C3 C4 C9 101.16(15)
C3 C4 C5 118.42(17)
C9 C4 H4 108.5
C5 C4 H4 108.5
C5 C4 C9 111.34(17)
C3 C10 C12 124.47(18)
C3 C10 H10 117.8
C12 C10 H10 117.8
C20 N21 C22 114.5(2)
C12 C13 H13 125.7
C12 C13 C14 108.55(18)
C14 C13 H13 125.7
N11 C19 C14 107.14(17)
C18 C19 N11 131.7(2)
C18 C19 C14 121.0(2)
C19 C14 C13 107.65(17)
C15 C14 C13 132.9(2)
C15 C14 C19 119.4(2)
O1 C2 C3 104.60(16)
O1 C2 C28 106.26(19)
O1 C2 C29 109.25(19)
C3 C2 C28 110.38(17)
C29 C2 C3 114.32(19)
C29 C2 C28 111.5(2)
O1 C9 C4 104.51(16)
O1 C9 C8 108.71(18)
O1 C9 C30 107.53(19)
C8 C9 C4 110.87(18)
C8 C9 C30 110.54(19)
C30 C9 C4 114.33(19)
N25 C20 N11 115.6(2)
N21 C20 N11 116.70(19)
N21 C20 N25 127.7(2)
C4 C5 H5A 108.9
C4 C5 H5B 108.9
H5A C5 H5B 107.7
C6 C5 C4 113.49(18)
C6 C5 H5A 108.9
C6 C5 H5B 108.9
C14 C15 Cl26 118.55(19)
C16 C15 Cl26 120.9(2)
C16 C15 C14 120.5(2)
C19 C18 H18 121.5
C19 C18 C17 117.1(3)
C17 C18 H18 121.5
C9 C8 H8 117.6
C7 C8 C9 124.8(2)
C7 C8 H8 117.6
C2 C28 H28A 109.5
C2 C28 H28B 109.5
C2 C28 H28C 109.5
H28A C28 H28B 109.5
H28A C28 H28C 109.5
H28B C28 H28C 109.5
O27 C6 C5 120.8(3)
O27 C6 C7 122.4(3)
C7 C6 C5 116.7(2)
C15 C16 H16 120.3
C15 C16 C17 119.4(2)
C17 C16 H16 120.3
C9 C30 H30A 109.5
C9 C30 H30B 109.5
C9 C30 H30C 109.5
H30A C30 H30B 109.5
H30A C30 H30C 109.5
H30B C30 H30C 109.5
C8 C7 C6 122.2(2)
C8 C7 H7 118.9
C6 C7 H7 118.9
C18 C17 H17 118.8
C16 C17 C18 122.5(2)
C16 C17 H17 118.8
C2 C29 H29A 109.5
C2 C29 H29B 109.5
C2 C29 H29C 109.5
H29A C29 H29B 109.5
H29A C29 H29C 109.5
H29B C29 H29C 109.5
C24 C23 H23 121.7
C24 C23 C22 116.6(3)
C22 C23 H23 121.7
N25 C24 C23 123.0(3)
N25 C24 H24 118.5
C23 C24 H24 118.5
N21 C22 C23 122.8(3)
N21 C22 H22 118.6
C23 C22 H22 118.6

loop_
_geom_bond_atom_site_label_1
_geom_bond_atom_site_label_2
_geom_bond_distance
Cl26 C15 1.741(3)
O1 C2 1.454(3)
O1 C9 1.434(3)
N11 C12 1.412(3)
N11 C19 1.404(2)
N11 C20 1.406(3)
N25 C20 1.329(3)
N25 C24 1.331(3)
C3 C4 1.507(3)
C3 C10 1.334(3)
C3 C2 1.519(3)
C12 C10 1.464(3)
C12 C13 1.353(3)
C4 H4 0.9800
C4 C9 1.537(3)
C4 C5 1.524(3)
C10 H10 0.9300
N21 C20 1.325(3)
N21 C22 1.344(4)
O27 C6 1.222(3)
C13 H13 0.9300
C13 C14 1.417(3)
C19 C14 1.405(3)
C19 C18 1.395(3)
C14 C15 1.396(3)
C2 C28 1.523(3)
C2 C29 1.507(3)
C9 C8 1.507(3)
C9 C30 1.519(3)
C5 H5A 0.9700
C5 H5B 0.9700
C5 C6 1.496(4)
C15 C16 1.361(4)
C18 H18 0.9300
C18 C17 1.395(4)
C8 H8 0.9300
C8 C7 1.309(4)
C28 H28A 0.9600
C28 H28B 0.9600
C28 H28C 0.9600
C6 C7 1.462(4)
C16 H16 0.9300
C16 C17 1.391(5)
C30 H30A 0.9600
C30 H30B 0.9600
C30 H30C 0.9600
C7 H7 0.9300
C17 H17 0.9300
C29 H29A 0.9600
C29 H29B 0.9600
C29 H29C 0.9600
C23 H23 0.9300
C23 C24 1.357(5)
C23 C22 1.373(5)
C24 H24 0.9300
C22 H22 0.9300

loop_
_geom_torsion_atom_site_label_1
_geom_torsion_atom_site_label_2
_geom_torsion_atom_site_label_3
_geom_torsion_atom_site_label_4
_geom_torsion
Cl26 C15 C16 C17 179.52(19)
O1 C9 C8 C7 -132.9(2)
N11 C12 C10 C3 -127.6(2)
N11 C12 C13 C14 2.0(2)
N11 C19 C14 C13 -1.2(2)
N11 C19 C14 C15 -179.57(17)
N11 C19 C18 C17 176.6(2)
C3 C4 C9 O1 34.9(2)
C3 C4 C9 C8 -82.0(2)
C3 C4 C9 C30 152.2(2)
C3 C4 C5 C6 64.6(2)
C12 N11 C19 C14 2.5(2)
C12 N11 C19 C18 -174.0(2)
C12 N11 C20 N25 -156.42(19)
C12 N11 C20 N21 23.2(3)
C12 C13 C14 C19 -0.5(2)
C12 C13 C14 C15 177.5(2)
C4 C3 C10 C12 13.8(3)
C4 C3 C2 O1 12.9(2)
C4 C3 C2 C28 -101.1(2)
C4 C3 C2 C29 132.3(2)
C4 C9 C8 C7 -18.5(3)
C4 C5 C6 O27 -152.7(2)
C4 C5 C6 C7 30.9(3)
C10 C3 C4 C9 150.5(2)
C10 C3 C4 C5 28.6(3)
C10 C3 C2 O1 -166.70(19)
C10 C3 C2 C28 79.4(3)
C10 C3 C2 C29 -47.3(3)
C10 C12 C13 C14 178.99(17)
O27 C6 C7 C8 -179.2(3)
C13 C12 C10 C3 55.9(3)
C13 C14 C15 Cl26 4.8(3)
C13 C14 C15 C16 -175.3(2)
C19 N11 C12 C10 -179.76(17)
C19 N11 C12 C13 -2.8(2)
C19 N11 C20 N25 16.6(3)
C19 N11 C20 N21 -163.76(19)
C19 C14 C15 Cl26 -177.42(15)
C19 C14 C15 C16 2.6(3)
C19 C18 C17 C16 1.6(4)
C14 C19 C18 C17 0.5(3)
C14 C15 C16 C17 -0.5(4)
C2 O1 C9 C4 -29.0(2)
C2 O1 C9 C8 89.5(2)
C2 O1 C9 C30 -150.85(19)
C2 C3 C4 C9 -29.0(2)
C2 C3 C4 C5 -150.89(18)
C2 C3 C10 C12 -166.76(18)
C9 O1 C2 C3 10.4(2)
C9 O1 C2 C28 127.17(19)
C9 O1 C2 C29 -112.4(2)
C9 C4 C5 C6 -52.0(2)
C9 C8 C7 C6 -3.3(4)
C20 N11 C12 C10 -5.6(3)
C20 N11 C12 C13 171.33(18)
C20 N11 C19 C14 -171.61(18)
C20 N11 C19 C18 11.9(3)
C20 N25 C24 C23 -0.6(4)
C20 N21 C22 C23 -1.6(4)
C5 C4 C9 O1 161.63(18)
C5 C4 C9 C8 44.7(2)
C5 C4 C9 C30 -81.1(2)
C5 C6 C7 C8 -2.8(3)
C15 C16 C17 C18 -1.7(4)
C18 C19 C14 C13 175.72(19)
C18 C19 C14 C15 -2.6(3)
C30 C9 C8 C7 109.3(3)
C24 N25 C20 N11 177.2(2)
C24 N25 C20 N21 -2.3(4)
C24 C23 C22 N21 -0.9(5)
C22 N21 C20 N11 -176.2(2)
C22 N21 C20 N25 3.4(4)
C22 C23 C24 N25 2.1(4)
